data_7056782
loop_
_publ_author_name
'Jagtap, Rohidas M.'
'Thorat, Shridhar H.'
'Gonnade, Rajesh G.'
'Khan, Ayesha A.'
'Pardeshi, Satish K.'

_publ_section_title
;
 X-ray crystal structures and anti-breast cancer property of
 3-tert-butoxycarbonyl-2-arylthiazolidine-4-carboxylic acids
;
_journal_issue 2
_journal_name_full 'New Journal of Chemistry'
_journal_page_first 1078
_journal_paper_doi 10.1039/C7NJ02961F
_journal_volume 42
_journal_year 2018
_chemical_absolute_configuration syn
_chemical_formula_moiety 'C16 H21 N O5 S'
_chemical_formula_sum 'C16 H21 N O5 S'
_chemical_formula_weight 339.40
_space_group_crystal_system monoclinic
_space_group_IT_number 5
_space_group_name_Hall 'C 2y'
_space_group_name_H-M_alt 'C 1 2 1'
_symmetry_space_group_name_Hall 'C 2y'
_symmetry_space_group_name_H-M 'C 1 2 1'
_atom_sites_solution_hydrogens geom
_audit_creation_method SHELXL-2014/7
_audit_update_record
;
2017-11-16 deposited with the CCDC.
2017-12-05 downloaded from the CCDC.
;
_cell_angle_alpha 90
_cell_angle_beta 93.505(4)
_cell_angle_gamma 90
_cell_formula_units_Z 4
_cell_length_a 31.2006(17)
_cell_length_b 10.1101(5)
_cell_length_c 5.9607(4)
_cell_measurement_reflns_used 5554
_cell_measurement_temperature 296(2)
_cell_measurement_theta_max 24.92
_cell_measurement_theta_min 2.62
_cell_volume 1876.73(19)
_computing_cell_refinement 'Bruker SAINT'
_computing_data_collection 'Bruker APEX2'
_computing_data_reduction 'Bruker SAINT'
_computing_molecular_graphics 'Bruker SHELXTL'
_computing_publication_material 'Bruker SHELXTL'
_computing_structure_refinement 'SHELXL-97 (Sheldrick, 2008)'
_computing_structure_solution 'SHELXS-97 (Sheldrick, 2008)'
_diffrn_ambient_temperature 296(2)
_diffrn_measured_fraction_theta_full 0.999
_diffrn_measured_fraction_theta_max 0.999
_diffrn_measurement_device_type 'Bruker APEX-II CCD'
_diffrn_measurement_method '\f and \w scans'
_diffrn_radiation_type MoK\a
_diffrn_radiation_wavelength 0.71073
_diffrn_reflns_av_R_equivalents 0.0414
_diffrn_reflns_av_unetI/netI 0.0333
_diffrn_reflns_Laue_measured_fraction_full 0.999
_diffrn_reflns_Laue_measured_fraction_max 0.999
_diffrn_reflns_limit_h_max 36
_diffrn_reflns_limit_h_min -36
_diffrn_reflns_limit_k_max 12
_diffrn_reflns_limit_k_min -12
_diffrn_reflns_limit_l_max 7
_diffrn_reflns_limit_l_min -7
_diffrn_reflns_number 13496
_diffrn_reflns_point_group_measured_fraction_full 1.000
_diffrn_reflns_point_group_measured_fraction_max 1.000
_diffrn_reflns_theta_full 24.991
_diffrn_reflns_theta_max 24.991
_diffrn_reflns_theta_min 2.118
_exptl_absorpt_coefficient_mu 0.194
_exptl_absorpt_correction_T_max 0.949
_exptl_absorpt_correction_T_min 0.916
_exptl_absorpt_correction_type multi-scan
_exptl_absorpt_process_details SADABS,(BRUKER,2016)
_exptl_crystal_colour COLOURLESS
_exptl_crystal_density_diffrn 1.201
_exptl_crystal_description BLOCK
_exptl_crystal_F_000 720
_exptl_crystal_size_max 0.460
_exptl_crystal_size_mid 0.360
_exptl_crystal_size_min 0.270
_refine_diff_density_max 0.663
_refine_diff_density_min -0.194
_refine_diff_density_rms 0.063
_refine_ls_abs_structure_details
;
 Flack x determined using 1254 quotients [(I+)-(I-)]/[(I+)+(I-)]
 (Parsons, Flack and Wagner, Acta Cryst. B69 (2013) 249-259).
;
_refine_ls_abs_structure_Flack -0.01(4)
_refine_ls_extinction_method none
_refine_ls_goodness_of_fit_ref 1.097
_refine_ls_hydrogen_treatment constr
_refine_ls_matrix_type full
_refine_ls_number_parameters 213
_refine_ls_number_reflns 3287
_refine_ls_number_restraints 1
_refine_ls_restrained_S_all 1.097
_refine_ls_R_factor_all 0.0537
_refine_ls_R_factor_gt 0.0492
_refine_ls_shift/su_max 0.007
_refine_ls_shift/su_mean 0.000
_refine_ls_structure_factor_coef Fsqd
_refine_ls_weighting_details 'w=1/[\s^2^(Fo^2^)+(0.0651P)^2^+0.8506P] where P=(Fo^2^+2Fc^2^)/3'
_refine_ls_weighting_scheme calc
_refine_ls_wR_factor_gt 0.1182
_refine_ls_wR_factor_ref 0.1210
_reflns_Friedel_coverage 0.883
_reflns_Friedel_fraction_full 1.000
_reflns_Friedel_fraction_max 1.000
_reflns_number_gt 3023
_reflns_number_total 3287
_reflns_threshold_expression 'I > 2\s(I)'
_cod_data_source_file c7nj02961f2.cif
_cod_data_source_block BJ20BOC_BSC_0m
_cod_depositor_comments
;
The following automatic conversions were performed:

'_chemical_absolute_configuration' value 'SYN' changed to 'syn'
according to
/home/data/users/saulius/crontab/automatic-downloads/rss-feeds/RSC/lib/dictionaries/cif_core.dic
dictionary named 'cif_core.dic' version 2.4.2 from 2011-04-26.

'_exptl_absorpt_correction_type' value 'MULTI-SCAN' changed to
'multi-scan' according to
/home/data/users/saulius/crontab/automatic-downloads/rss-feeds/RSC/lib/dictionaries/cif_core.dic
dictionary named 'cif_core.dic' version 2.4.2 from 2011-04-26.

Automatic conversion script
Id: cif_fix_values 4973 2017-02-22 13:04:09Z antanas 

 Adding full bibliography for 7056781--7056785.cif.
;
_cod_database_code 7056782
_shelx_shelxl_version_number 2014/7
_shelx_space_group_comment
;
The symmetry employed for this shelxl refinement is uniquely defined
by the following loop, which should always be used as a source of
symmetry information in preference to the above space-group names.
They are only intended as comments.
;
_shelx_estimated_absorpt_t_min 0.916
_shelx_estimated_absorpt_t_max 0.949

loop_
_space_group_symop_operation_xyz
'x, y, z'
'-x, y, -z'
'x+1/2, y+1/2, z'
'-x+1/2, y+1/2, -z'

loop_
_atom_site_label
_atom_site_type_symbol
_atom_site_fract_x
_atom_site_fract_y
_atom_site_fract_z
_atom_site_U_iso_or_equiv
_atom_site_adp_type
_atom_site_occupancy
_atom_site_site_symmetry_order
_atom_site_calc_flag
_atom_site_refinement_flags_posn
_atom_site_refinement_flags_adp
S1 S 0.62412(4) 0.69597(11) 0.0381(2) 0.0568(4) Uani 1 1 d . .
O1 O 0.53343(9) 0.9461(5) -0.2410(5) 0.0619(10) Uani 1 1 d . .
H1 H 0.5084 0.9402 -0.2071 0.093 Uiso 1 1 calc R U
O2 O 0.54706(9) 0.9332(4) 0.1279(5) 0.0530(8) Uani 1 1 d . .
O3 O 0.64612(10) 1.0627(3) 0.4191(5) 0.0493(8) Uani 1 1 d . .
O4 O 0.60917(8) 1.1566(3) 0.1185(5) 0.0413(7) Uani 1 1 d . .
O5 O 0.70009(11) 0.6696(3) 0.4545(6) 0.0642(10) Uani 1 1 d . .
N1 N 0.63395(9) 0.9528(3) 0.0903(5) 0.0346(7) Uani 1 1 d . .
C1 C 0.65286(13) 0.8319(4) 0.1841(7) 0.0399(9) Uani 1 1 d . .
H1A H 0.6474 0.8276 0.3441 0.048 Uiso 1 1 calc R U
C2 C 0.60566(12) 0.9351(4) -0.1140(6) 0.0376(9) Uani 1 1 d . .
H2 H 0.6114 1.0041 -0.2237 0.045 Uiso 1 1 calc R U
C3 C 0.61709(15) 0.8003(5) -0.2062(8) 0.0514(11) Uani 1 1 d . .
H3A H 0.6433 0.8050 -0.2851 0.062 Uiso 1 1 calc R U
H3B H 0.5942 0.7673 -0.3085 0.062 Uiso 1 1 calc R U
C4 C 0.55879(13) 0.9389(4) -0.0606(7) 0.0408(9) Uani 1 1 d . .
C5 C 0.63044(12) 1.0584(4) 0.2280(7) 0.0369(9) Uani 1 1 d . .
C6 C 0.59310(14) 1.2736(4) 0.2380(8) 0.0472(11) Uani 1 1 d . .
C7 C 0.5700(2) 1.3483(6) 0.0506(10) 0.0771(17) Uani 1 1 d . .
H7A H 0.5900 1.3733 -0.0580 0.116 Uiso 1 1 calc R U
H7B H 0.5572 1.4262 0.1095 0.116 Uiso 1 1 calc R U
H7C H 0.5480 1.2932 -0.0201 0.116 Uiso 1 1 calc R U
C8 C 0.62954(19) 1.3556(6) 0.3446(11) 0.0754(17) Uani 1 1 d . .
H8A H 0.6488 1.3799 0.2320 0.113 Uiso 1 1 calc R U
H8B H 0.6448 1.3047 0.4598 0.113 Uiso 1 1 calc R U
H8C H 0.6181 1.4340 0.4094 0.113 Uiso 1 1 calc R U
C9 C 0.56249(19) 1.2278(6) 0.4097(10) 0.0796(18) Uani 1 1 d . .
H9A H 0.5441 1.2997 0.4462 0.119 Uiso 1 1 calc R U
H9B H 0.5786 1.1989 0.5431 0.119 Uiso 1 1 calc R U
H9C H 0.5454 1.1559 0.3486 0.119 Uiso 1 1 calc R U
C10 C 0.70057(12) 0.8194(4) 0.1594(6) 0.0373(9) Uani 1 1 d . .
C11 C 0.72361(14) 0.7315(4) 0.3011(8) 0.0466(10) Uani 1 1 d . .
C12 C 0.76714(14) 0.7120(5) 0.2774(9) 0.0562(13) Uani 1 1 d . .
H12 H 0.7826 0.6544 0.3733 0.067 Uiso 1 1 calc R U
C13 C 0.78719(15) 0.7777(6) 0.1128(10) 0.0610(14) Uani 1 1 d . .
H13 H 0.8162 0.7628 0.0955 0.073 Uiso 1 1 calc R U
C14 C 0.76490(14) 0.8660(5) -0.0285(9) 0.0554(12) Uani 1 1 d . .
H14 H 0.7789 0.9108 -0.1391 0.067 Uiso 1 1 calc R U
C15 C 0.72162(13) 0.8870(4) -0.0037(8) 0.0435(10) Uani 1 1 d . .
H15 H 0.7065 0.9468 -0.0971 0.052 Uiso 1 1 calc R U
C16 C 0.7215(2) 0.5868(6) 0.6182(9) 0.0770(17) Uani 1 1 d . .
H16A H 0.7347 0.5143 0.5447 0.115 Uiso 1 1 calc R U
H16B H 0.7012 0.5533 0.7183 0.115 Uiso 1 1 calc R U
H16C H 0.7432 0.6370 0.7022 0.115 Uiso 1 1 calc R U

loop_
_atom_site_aniso_label
_atom_site_aniso_U_11
_atom_site_aniso_U_22
_atom_site_aniso_U_33
_atom_site_aniso_U_23
_atom_site_aniso_U_13
_atom_site_aniso_U_12
S1 0.0482(6) 0.0390(6) 0.0829(9) 0.0064(6) 0.0022(6) -0.0060(5)
O1 0.0341(15) 0.108(3) 0.0430(17) 0.0093(18) -0.0002(13) 0.0092(18)
O2 0.0355(15) 0.086(2) 0.0378(16) 0.0057(16) 0.0052(12) -0.0043(16)
O3 0.0498(17) 0.0555(19) 0.0414(17) 0.0020(14) -0.0056(14) 0.0049(15)
O4 0.0402(15) 0.0397(16) 0.0442(15) 0.0062(12) 0.0045(12) 0.0068(12)
O5 0.076(2) 0.055(2) 0.061(2) 0.0238(17) -0.0063(17) 0.0158(17)
N1 0.0297(15) 0.0380(18) 0.0361(16) 0.0059(14) 0.0021(13) 0.0039(14)
C1 0.044(2) 0.039(2) 0.038(2) 0.0110(18) 0.0055(17) 0.0053(18)
C2 0.0333(19) 0.046(2) 0.033(2) 0.0049(18) 0.0046(15) 0.0012(18)
C3 0.042(2) 0.059(3) 0.053(3) -0.010(2) 0.001(2) 0.005(2)
C4 0.037(2) 0.049(2) 0.036(2) 0.0078(19) 0.0016(17) 0.0014(19)
C5 0.030(2) 0.042(2) 0.040(2) 0.0066(18) 0.0065(17) -0.0027(17)
C6 0.044(2) 0.039(2) 0.059(3) 0.000(2) 0.008(2) 0.0080(19)
C7 0.089(4) 0.055(3) 0.085(4) 0.004(3) -0.005(3) 0.027(3)
C8 0.063(3) 0.055(3) 0.107(5) -0.015(3) -0.002(3) -0.003(3)
C9 0.086(4) 0.065(4) 0.093(4) -0.001(3) 0.049(3) 0.013(3)
C10 0.038(2) 0.0342(19) 0.039(2) -0.0023(17) -0.0028(17) 0.0049(17)
C11 0.053(2) 0.035(2) 0.051(2) -0.0032(19) -0.010(2) 0.0079(18)
C12 0.052(3) 0.043(3) 0.070(3) -0.014(2) -0.023(2) 0.020(2)
C13 0.036(2) 0.066(3) 0.079(4) -0.027(3) -0.004(2) 0.010(2)
C14 0.040(2) 0.061(3) 0.065(3) -0.008(2) 0.010(2) 0.003(2)
C15 0.038(2) 0.043(2) 0.049(2) -0.0002(19) 0.0016(19) 0.0051(18)
C16 0.116(5) 0.054(3) 0.058(3) 0.007(3) -0.021(3) 0.024(3)

loop_
_atom_type_symbol
_atom_type_description
_atom_type_scat_dispersion_real
_atom_type_scat_dispersion_imag
_atom_type_scat_source
C C 0.0033 0.0016 'International Tables Vol C Tables 4.2.6.8 and 6.1.1.4'
H H 0.0000 0.0000 'International Tables Vol C Tables 4.2.6.8 and 6.1.1.4'
N N 0.0061 0.0033 'International Tables Vol C Tables 4.2.6.8 and 6.1.1.4'
O O 0.0106 0.0060 'International Tables Vol C Tables 4.2.6.8 and 6.1.1.4'
S S 0.1246 0.1234 'International Tables Vol C Tables 4.2.6.8 and 6.1.1.4'

loop_
_geom_angle_atom_site_label_1
_geom_angle_atom_site_label_2
_geom_angle_atom_site_label_3
_geom_angle
C3 S1 C1 88.7(2)
C4 O1 H1 109.5
C5 O4 C6 121.9(3)
C11 O5 C16 118.8(4)
C5 N1 C1 118.4(3)
C5 N1 C2 122.0(3)
C1 N1 C2 115.2(3)
N1 C1 C10 114.3(3)
N1 C1 S1 105.8(3)
C10 C1 S1 110.4(3)
N1 C1 H1A 108.7
C10 C1 H1A 108.7
S1 C1 H1A 108.7
N1 C2 C4 111.1(3)
N1 C2 C3 105.4(3)
C4 C2 C3 110.4(4)
N1 C2 H2 109.9
C4 C2 H2 109.9
C3 C2 H2 109.9
C2 C3 S1 104.6(3)
C2 C3 H3A 110.8
S1 C3 H3A 110.8
C2 C3 H3B 110.8
S1 C3 H3B 110.8
H3A C3 H3B 108.9
O2 C4 O1 124.8(4)
O2 C4 C2 123.2(3)
O1 C4 C2 112.0(3)
O3 C5 N1 123.7(4)
O3 C5 O4 126.1(4)
N1 C5 O4 110.1(3)
C7 C6 O4 101.8(4)
C7 C6 C8 110.6(5)
O4 C6 C8 111.7(4)
C7 C6 C9 111.4(5)
O4 C6 C9 109.0(4)
C8 C6 C9 111.8(5)
C6 C7 H7A 109.5
C6 C7 H7B 109.5
H7A C7 H7B 109.5
C6 C7 H7C 109.5
H7A C7 H7C 109.5
H7B C7 H7C 109.5
C6 C8 H8A 109.5
C6 C8 H8B 109.5
H8A C8 H8B 109.5
C6 C8 H8C 109.5
H8A C8 H8C 109.5
H8B C8 H8C 109.5
C6 C9 H9A 109.5
C6 C9 H9B 109.5
H9A C9 H9B 109.5
C6 C9 H9C 109.5
H9A C9 H9C 109.5
H9B C9 H9C 109.5
C15 C10 C11 119.3(4)
C15 C10 C1 122.7(4)
C11 C10 C1 117.9(4)
O5 C11 C12 125.1(4)
O5 C11 C10 114.9(4)
C12 C11 C10 120.0(4)
C13 C12 C11 119.8(4)
C13 C12 H12 120.1
C11 C12 H12 120.1
C12 C13 C14 121.0(4)
C12 C13 H13 119.5
C14 C13 H13 119.5
C13 C14 C15 119.4(5)
C13 C14 H14 120.3
C15 C14 H14 120.3
C10 C15 C14 120.5(4)
C10 C15 H15 119.8
C14 C15 H15 119.8
O5 C16 H16A 109.5
O5 C16 H16B 109.5
H16A C16 H16B 109.5
O5 C16 H16C 109.5
H16A C16 H16C 109.5
H16B C16 H16C 109.5

loop_
_geom_bond_atom_site_label_1
_geom_bond_atom_site_label_2
_geom_bond_distance
S1 C3 1.801(5)
S1 C1 1.831(5)
O1 C4 1.298(5)
O1 H1 0.8200
O2 C4 1.204(5)
O3 C5 1.213(5)
O4 C5 1.341(5)
O4 C6 1.484(5)
O5 C11 1.360(6)
O5 C16 1.421(6)
N1 C5 1.355(5)
N1 C1 1.454(5)
N1 C2 1.471(5)
C1 C10 1.510(5)
C1 H1A 0.9800
C2 C4 1.516(5)
C2 C3 1.520(6)
C2 H2 0.9800
C3 H3A 0.9700
C3 H3B 0.9700
C6 C7 1.496(7)
C6 C8 1.515(7)
C6 C9 1.514(7)
C7 H7A 0.9600
C7 H7B 0.9600
C7 H7C 0.9600
C8 H8A 0.9600
C8 H8B 0.9600
C8 H8C 0.9600
C9 H9A 0.9600
C9 H9B 0.9600
C9 H9C 0.9600
C10 C15 1.386(6)
C10 C11 1.395(6)
C11 C12 1.388(6)
C12 C13 1.367(8)
C12 H12 0.9300
C13 C14 1.385(7)
C13 H13 0.9300
C14 C15 1.384(6)
C14 H14 0.9300
C15 H15 0.9300
C16 H16A 0.9600
C16 H16B 0.9600
C16 H16C 0.9600

loop_
_geom_torsion_atom_site_label_1
_geom_torsion_atom_site_label_2
_geom_torsion_atom_site_label_3
_geom_torsion_atom_site_label_4
_geom_torsion
C5 N1 C1 C10 -93.3(4)
C2 N1 C1 C10 109.8(4)
C5 N1 C1 S1 145.1(3)
C2 N1 C1 S1 -11.9(4)
C3 S1 C1 N1 31.1(3)
C3 S1 C1 C10 -93.1(3)
C5 N1 C2 C4 -55.0(5)
C1 N1 C2 C4 101.0(4)
C5 N1 C2 C3 -174.7(3)
C1 N1 C2 C3 -18.7(4)
N1 C2 C3 S1 41.1(4)
C4 C2 C3 S1 -79.1(3)
C1 S1 C3 C2 -41.9(3)
N1 C2 C4 O2 -12.3(6)
C3 C2 C4 O2 104.4(5)
N1 C2 C4 O1 169.0(4)
C3 C2 C4 O1 -74.3(5)
C1 N1 C5 O3 7.9(5)
C2 N1 C5 O3 163.2(4)
C1 N1 C5 O4 -174.8(3)
C2 N1 C5 O4 -19.6(5)
C6 O4 C5 O3 -15.1(6)
C6 O4 C5 N1 167.8(3)
C5 O4 C6 C7 -176.8(4)
C5 O4 C6 C8 65.1(5)
C5 O4 C6 C9 -59.0(5)
N1 C1 C10 C15 -22.7(6)
S1 C1 C10 C15 96.4(4)
N1 C1 C10 C11 160.2(4)
S1 C1 C10 C11 -80.7(4)
C16 O5 C11 C12 5.9(7)
C16 O5 C11 C10 -174.7(4)
C15 C10 C11 O5 -179.6(4)
C1 C10 C11 O5 -2.5(5)
C15 C10 C11 C12 -0.3(6)
C1 C10 C11 C12 176.9(4)
O5 C11 C12 C13 178.4(4)
C10 C11 C12 C13 -1.0(7)
C11 C12 C13 C14 1.4(7)
C12 C13 C14 C15 -0.6(7)
C11 C10 C15 C14 1.1(6)
C1 C10 C15 C14 -176.0(4)
C13 C14 C15 C10 -0.6(7)
